data_7119516
loop_
_publ_author_name
'Hu, Zhongyan'
'Dong, Jinhuan'
'Men, Yang'
'Li, Yifei'
'Xu, Xianxiu'

_publ_section_title
;
 Organocatalyzed aerobic oxidative Robinson-type annulation of
 2-isocyanochalcones: expedient synthesis of phenanthridines.
;
_journal_issue 10
_journal_name_full 'Chemical communications (Cambridge, England)'
_journal_page_first 1739
_journal_page_last 1742
_journal_paper_doi 10.1039/c6cc09430a
_journal_volume 53
_journal_year 2017
_chemical_formula_moiety 'C19 H12 Cl N O'
_chemical_formula_sum 'C19 H12 Cl N O'
_chemical_formula_weight 305.75
_space_group_crystal_system monoclinic
_space_group_IT_number 14
_space_group_name_Hall '-P 2ybc'
_space_group_name_H-M_alt 'P 1 21/c 1'
_symmetry_space_group_name_Hall '-P 2ybc'
_symmetry_space_group_name_H-M 'P 1 21/c 1'
_atom_sites_solution_hydrogens geom
_audit_creation_method SHELXL-2014/7
_audit_update_record
;
2016-12-23 deposited with the CCDC.
2017-01-13 downloaded from the CCDC.
;
_cell_angle_alpha 90
_cell_angle_beta 98.209(4)
_cell_angle_gamma 90
_cell_formula_units_Z 4
_cell_length_a 10.4100(14)
_cell_length_b 12.0649(15)
_cell_length_c 11.7077(14)
_cell_measurement_reflns_used 2769
_cell_measurement_temperature 294(2)
_cell_measurement_theta_max 25.685
_cell_measurement_theta_min 2.969
_cell_volume 1455.4(3)
_computing_cell_refinement CrysAlis
_computing_data_collection 'CrysAlis (Oxford Diffraction,2006)'
_computing_data_reduction CrysAlis
_computing_molecular_graphics 'Bruker SHELXTL'
_computing_publication_material 'Bruker SHELXTL'
_computing_structure_refinement 'SHELXL-2014/7 (Sheldrick, 2014)'
_computing_structure_solution 'SHELXS-97 (Sheldrick, 1990)'
_diffrn_ambient_temperature 294(2)
_diffrn_measured_fraction_theta_full 0.996
_diffrn_measured_fraction_theta_max 0.996
_diffrn_measurement_device_type 'Xcalibur, Ruby, Gemini ultra'
_diffrn_measurement_method '\w scan'
_diffrn_radiation_type MoK\a
_diffrn_radiation_wavelength 0.71073
_diffrn_reflns_av_R_equivalents 0.0480
_diffrn_reflns_av_unetI/netI 0.0378
_diffrn_reflns_Laue_measured_fraction_full 0.996
_diffrn_reflns_Laue_measured_fraction_max 0.996
_diffrn_reflns_limit_h_max 12
_diffrn_reflns_limit_h_min -12
_diffrn_reflns_limit_k_max 14
_diffrn_reflns_limit_k_min -14
_diffrn_reflns_limit_l_max 13
_diffrn_reflns_limit_l_min -12
_diffrn_reflns_number 12126
_diffrn_reflns_point_group_measured_fraction_full 0.996
_diffrn_reflns_point_group_measured_fraction_max 0.996
_diffrn_reflns_theta_full 25.000
_diffrn_reflns_theta_max 25.000
_diffrn_reflns_theta_min 2.976
_diffrn_source 'fine-focus sealed tube'
_exptl_absorpt_coefficient_mu 0.263
_exptl_absorpt_correction_T_max 0.936
_exptl_absorpt_correction_T_min 0.895
_exptl_absorpt_correction_type multi-scan
_exptl_absorpt_process_details 'SADABS, Sheldrick, 1996'
_exptl_crystal_colour colorless
_exptl_crystal_density_diffrn 1.395
_exptl_crystal_density_method 'not measured'
_exptl_crystal_description block
_exptl_crystal_F_000 632
_exptl_crystal_size_max 0.42
_exptl_crystal_size_mid 0.35
_exptl_crystal_size_min 0.25
_refine_diff_density_max 1.948
_refine_diff_density_min -0.481
_refine_diff_density_rms 0.106
_refine_ls_extinction_coef 0.074(13)
_refine_ls_extinction_expression Fc^*^=kFc[1+0.001xFc^2^\l^3^/sin(2\q)]^-1/4^
_refine_ls_extinction_method 'SHELXL-2014/7 (Sheldrick 2014'
_refine_ls_goodness_of_fit_ref 1.061
_refine_ls_hydrogen_treatment constr
_refine_ls_matrix_type full
_refine_ls_number_parameters 200
_refine_ls_number_reflns 2550
_refine_ls_number_restraints 0
_refine_ls_restrained_S_all 1.061
_refine_ls_R_factor_all 0.1131
_refine_ls_R_factor_gt 0.0870
_refine_ls_shift/su_max 0.007
_refine_ls_shift/su_mean 0.001
_refine_ls_structure_factor_coef Fsqd
_refine_ls_weighting_details 'w=1/[\s^2^(Fo^2^)+(0.1497P)^2^+3.1361P] where P=(Fo^2^+2Fc^2^)/3'
_refine_ls_weighting_scheme calc
_refine_ls_wR_factor_gt 0.2403
_refine_ls_wR_factor_ref 0.2767
_reflns_Friedel_coverage 0.000
_reflns_number_gt 1860
_reflns_number_total 2550
_reflns_threshold_expression 'I > 2\s(I)'
_cod_data_source_file c6cc09430a2.cif
_cod_data_source_block 4
_cod_depositor_comments 'Adding full bibliography for 7119516.cif.'
_cod_database_code 7119516
_shelx_shelxl_version_number 2014/7
_shelx_space_group_comment
;
The symmetry employed for this shelxl refinement is uniquely defined
by the following loop, which should always be used as a source of
symmetry information in preference to the above space-group names.
They are only intended as comments.
;

loop_
_space_group_symop_operation_xyz
'x, y, z'
'-x, y+1/2, -z+1/2'
'-x, -y, -z'
'x, -y-1/2, z-1/2'

loop_
_atom_site_label
_atom_site_type_symbol
_atom_site_fract_x
_atom_site_fract_y
_atom_site_fract_z
_atom_site_U_iso_or_equiv
_atom_site_adp_type
_atom_site_occupancy
_atom_site_site_symmetry_order
_atom_site_calc_flag
_atom_site_refinement_flags_posn
_atom_site_refinement_flags_adp
Cl1 Cl 0.17197(15) 0.01799(13) 0.03881(17) 0.0788(7) Uani 1 1 d . .
O1 O 0.0131(3) -0.2821(3) 0.3042(3) 0.0507(10) Uani 1 1 d . .
H1 H 0.0108 -0.2211 0.3346 0.076 Uiso 1 1 calc R U
N1 N 0.0643(3) -0.5730(3) 0.1380(3) 0.0370(9) Uani 1 1 d . .
C2 C 0.2808(4) -0.1980(3) 0.1524(4) 0.0358(10) Uani 1 1 d . .
C3 C 0.1259(4) -0.3826(3) 0.1762(4) 0.0330(10) Uani 1 1 d . .
C4 C 0.2207(4) -0.3859(3) 0.1007(3) 0.0318(9) Uani 1 1 d . .
C5 C 0.1845(4) -0.1928(3) 0.2247(4) 0.0391(10) Uani 1 1 d . .
H5A H 0.1728 -0.1278 0.2646 0.047 Uiso 1 1 calc R U
C6 C 0.2971(4) -0.2927(3) 0.0908(4) 0.0358(10) Uani 1 1 d . .
H6A H 0.3600 -0.2945 0.0418 0.043 Uiso 1 1 calc R U
C7 C 0.1517(4) -0.5778(3) 0.0584(4) 0.0346(10) Uani 1 1 d . .
C8 C 0.2312(4) -0.4881(3) 0.0384(3) 0.0327(10) Uani 1 1 d . .
C9 C 0.1075(4) -0.2832(3) 0.2369(4) 0.0362(10) Uani 1 1 d . .
C1 C 0.0532(4) -0.4805(3) 0.1911(4) 0.0367(10) Uani 1 1 d . .
H1A H -0.0066 -0.4774 0.2429 0.044 Uiso 1 1 calc R U
C19 C 0.1573(5) -0.6774(4) -0.0035(4) 0.0450(11) Uani 1 1 d . .
H19A H 0.1040 -0.7366 0.0096 0.054 Uiso 1 1 calc R U
C18 C 0.3179(5) -0.5024(4) -0.0425(4) 0.0429(11) Uani 1 1 d . .
H18A H 0.3728 -0.4445 -0.0559 0.051 Uiso 1 1 calc R U
C17 C 0.3693(4) -0.1024(4) 0.1469(4) 0.0377(10) Uani 1 1 d . .
C16 C 0.2413(5) -0.6871(4) -0.0827(4) 0.0536(13) Uani 1 1 d . .
H16A H 0.2441 -0.7525 -0.1243 0.064 Uiso 1 1 calc R U
C15 C 0.5017(5) -0.1137(5) 0.1918(4) 0.0509(13) Uani 1 1 d . .
H15A H 0.5313 -0.1809 0.2243 0.061 Uiso 1 1 calc R U
C14 C 0.3227(5) -0.5993(4) -0.1013(4) 0.0514(13) Uani 1 1 d . .
H14A H 0.3807 -0.6069 -0.1543 0.062 Uiso 1 1 calc R U
C13 C 0.3292(5) -0.0002(4) 0.1014(4) 0.0461(12) Uani 1 1 d . .
C12 C 0.5446(6) 0.0702(5) 0.1453(4) 0.0569(14) Uani 1 1 d . .
H12A H 0.6031 0.1285 0.1457 0.068 Uiso 1 1 calc R U
C11 C 0.5872(5) -0.0291(5) 0.1888(5) 0.0551(13) Uani 1 1 d . .
H11A H 0.6746 -0.0394 0.2165 0.066 Uiso 1 1 calc R U
C10 C 0.4161(6) 0.0871(4) 0.1004(4) 0.0553(14) Uani 1 1 d . .
H10A H 0.3882 0.1556 0.0700 0.066 Uiso 1 1 calc R U

loop_
_atom_site_aniso_label
_atom_site_aniso_U_11
_atom_site_aniso_U_22
_atom_site_aniso_U_33
_atom_site_aniso_U_23
_atom_site_aniso_U_13
_atom_site_aniso_U_12
Cl1 0.0575(10) 0.0597(10) 0.1163(14) 0.0250(8) 0.0025(8) 0.0057(7)
O1 0.051(2) 0.0339(17) 0.075(2) -0.0087(15) 0.0360(18) -0.0048(14)
N1 0.0345(19) 0.0296(18) 0.049(2) 0.0019(15) 0.0120(16) 0.0013(14)
C2 0.033(2) 0.033(2) 0.042(2) 0.0064(17) 0.0078(18) -0.0037(17)
C3 0.029(2) 0.029(2) 0.042(2) 0.0029(17) 0.0091(17) 0.0042(16)
C4 0.030(2) 0.033(2) 0.034(2) 0.0050(17) 0.0065(16) 0.0030(16)
C5 0.040(2) 0.028(2) 0.051(3) -0.0042(18) 0.013(2) -0.0006(18)
C6 0.035(2) 0.035(2) 0.040(2) 0.0036(18) 0.0143(17) 0.0008(17)
C7 0.035(2) 0.029(2) 0.039(2) 0.0056(17) 0.0050(18) 0.0050(17)
C8 0.032(2) 0.033(2) 0.033(2) 0.0061(16) 0.0063(16) 0.0055(16)
C9 0.032(2) 0.032(2) 0.047(2) -0.0005(18) 0.0119(18) 0.0008(17)
C1 0.033(2) 0.031(2) 0.048(2) 0.0016(18) 0.0142(19) 0.0001(17)
C19 0.055(3) 0.030(2) 0.051(3) -0.0022(19) 0.012(2) 0.000(2)
C18 0.048(3) 0.042(3) 0.042(2) 0.0074(19) 0.016(2) 0.0029(19)
C17 0.042(2) 0.036(2) 0.037(2) -0.0007(18) 0.0125(18) -0.0071(18)
C16 0.074(4) 0.038(3) 0.051(3) -0.007(2) 0.015(3) 0.010(2)
C15 0.043(3) 0.060(3) 0.051(3) -0.001(2) 0.011(2) -0.010(2)
C14 0.064(3) 0.049(3) 0.045(3) -0.001(2) 0.024(2) 0.008(2)
C13 0.056(3) 0.037(2) 0.047(3) -0.0001(19) 0.013(2) -0.003(2)
C12 0.062(3) 0.061(3) 0.050(3) -0.021(3) 0.019(3) -0.028(3)
C11 0.047(3) 0.065(4) 0.053(3) -0.010(3) 0.007(2) -0.014(3)
C10 0.085(4) 0.036(3) 0.048(3) 0.001(2) 0.023(3) -0.012(3)

loop_
_atom_type_symbol
_atom_type_description
_atom_type_scat_dispersion_real
_atom_type_scat_dispersion_imag
_atom_type_scat_source
C C 0.0033 0.0016 'International Tables Vol C Tables 4.2.6.8 and 6.1.1.4'
H H 0.0000 0.0000 'International Tables Vol C Tables 4.2.6.8 and 6.1.1.4'
N N 0.0061 0.0033 'International Tables Vol C Tables 4.2.6.8 and 6.1.1.4'
O O 0.0106 0.0060 'International Tables Vol C Tables 4.2.6.8 and 6.1.1.4'
Cl Cl 0.1484 0.1585 'International Tables Vol C Tables 4.2.6.8 and 6.1.1.4'

loop_
_geom_angle_atom_site_label_1
_geom_angle_atom_site_label_2
_geom_angle_atom_site_label_3
_geom_angle
C1 N1 C7 118.0(3)
C6 C2 C5 120.4(4)
C6 C2 C17 120.0(4)
C5 C2 C17 119.5(4)
C4 C3 C9 119.5(4)
C4 C3 C1 118.8(4)
C9 C3 C1 121.7(4)
C6 C4 C3 119.1(4)
C6 C4 C8 124.2(4)
C3 C4 C8 116.7(3)
C9 C5 C2 120.4(4)
C2 C6 C4 120.9(4)
N1 C7 C8 122.5(4)
N1 C7 C19 117.3(4)
C8 C7 C19 120.3(4)
C7 C8 C18 117.9(4)
C7 C8 C4 119.0(4)
C18 C8 C4 123.1(4)
O1 C9 C5 122.7(4)
O1 C9 C3 117.6(4)
C5 C9 C3 119.7(4)
N1 C1 C3 124.9(4)
C16 C19 C7 119.9(4)
C14 C18 C8 121.2(4)
C13 C17 C15 117.1(4)
C13 C17 C2 123.7(4)
C15 C17 C2 119.2(4)
C19 C16 C14 120.2(4)
C11 C15 C17 121.8(5)
C18 C14 C16 120.4(4)
C17 C13 C10 121.2(5)
C17 C13 Cl1 119.8(4)
C10 C13 Cl1 118.9(4)
C11 C12 C10 121.4(5)
C12 C11 C15 119.7(5)
C12 C10 C13 118.8(5)

loop_
_geom_bond_atom_site_label_1
_geom_bond_atom_site_label_2
_geom_bond_distance
Cl1 C13 1.709(6)
O1 C9 1.344(5)
N1 C1 1.290(5)
N1 C7 1.395(5)
C2 C6 1.375(6)
C2 C5 1.404(6)
C2 C17 1.483(6)
C3 C4 1.416(5)
C3 C9 1.420(6)
C3 C1 1.427(6)
C4 C6 1.392(6)
C4 C8 1.445(6)
C5 C9 1.372(6)
C7 C8 1.402(6)
C7 C19 1.409(6)
C8 C18 1.408(6)
C19 C16 1.368(7)
C18 C14 1.362(7)
C17 C13 1.383(6)
C17 C15 1.410(7)
C16 C14 1.392(7)
C15 C11 1.358(7)
C13 C10 1.389(7)
C12 C11 1.351(8)
C12 C10 1.381(8)
